data_2101010
loop_
_publ_author_name
'Kawai, T.'
'Endo, Y.'
'Shudo, K.'
'Itai, A.'
'Yamaguchi, K.'

_publ_section_title
;
 Structures of two indolactams
;
_journal_issue 4
_journal_name_full 'Acta Crystallographica Section B'
_journal_page_first 769
_journal_page_last 773
_journal_paper_doi 10.1107/S0108768193001806
_journal_volume 49
_journal_year 1993
_chemical_formula_sum 'C14 H17 N3 O2'
_chemical_formula_weight 259.31
_symmetry_cell_setting monoclinic
_symmetry_space_group_name_Hall '-P 2ybc'
_symmetry_space_group_name_H-M 'P 1 21/c 1'
_cell_angle_alpha 90
_cell_angle_beta 113.50(8)
_cell_angle_gamma 90
_cell_formula_units_Z 4
_cell_length_a 16.48(2)
_cell_length_b 6.399(3)
_cell_length_c 13.880(10)
_cell_volume 1342(2)
_diffrn_radiation_type Cu
_diffrn_radiation_wavelength 1.54184
_exptl_absorpt_coefficient_mu 0.68
_exptl_crystal_density_diffrn 1.28
_exptl_crystal_F_000 552
_cod_data_source_file oh0029.cif
_cod_data_source_block oh0029a
_cod_original_cell_volume 1342.2
_cod_database_code 2101010

loop_
_atom_site_label
_atom_site_fract_x
_atom_site_fract_y
_atom_site_fract_z
O11 .16940(10) .4506(3) .3807(2)
O14 .05530(10) 1.1359(3) .28550(10)
N1 .2235(2) .3659(4) .0387(2)
N10 .13120(10) .7287(4) .2740(2)
N13 .33150(10) .7720(4) .3452(2)
C2 .1661(2) .5301(5) .0303(2)
C3 .2006(2) .6557(5) .1170(2)
C3a .2832(2) .5626(4) .1852(2)
C4 .3478(2) .6066(5) .2852(2)
C5 .4246(2) .4873(5) .3246(2)
C6 .4364(2) .3182(6) .2657(3)
C7 .3725(2) .2631(5) .1706(2)
C7a .2953(2) .3836(5) .1311(2)
C8 .1604(2) .8640(5) .1229(2)
C9 .1478(2) .9172(4) .2245(2)
C11 .1903(2) .6187(4) .3496(2)
C12 .2840(2) .6969(5) .4086(2)
C14 .0696(2) 1.0666(5) .1958(2)
C15 .4101(2) .8866(6) .4132(3)
H1 .207(2) .266(6) -.015(3)
H2 .111(2) .545(6) -.035(3)
H5 .472(2) .521(6) .399(3)
H6 .494(2) .237(7) .305(3)
H7 .376(2) .146(7) .123(3)
H8A .098(2) .863(6) .057(3)
H8B .197(2) .992(6) .112(3)
H9 .199(2) .988(6) .277(2)
H10 .076(2) .686(6) .243(2)
H12A .320(2) .584(6) .464(2)
H12B .283(2) .807(6) .462(2)
H14A .073(2) 1.196(6) .151(2)
H14B .013(2) .996(6) .139(2)
H14O .092(2) 1.222(6) .324(3)
H15A .450(2) .798(7) .489(3)
H15B .449(2) .913(7) .374(3)
H15C .394(2) 1.026(7) .440(3)

loop_
_geom_angle_atom_site_label_1
_geom_angle_atom_site_label_2
_geom_angle_atom_site_label_3
_geom_angle
C3a C3 C8 130.7(2)
C3 C8 C9 117.9(2)
C8 C9 N10 111.5(2)
C9 N10 C11 126.6(2)
N10 C11 C12 121.7(2)
C11 C12 N13 117.1(2)
C12 N13 C4 111.8(2)
N13 C4 C3a 118.7(2)
C4 C3a C3 135.5(3)
C4 N13 C15 115.0(2)
C12 N13 C15 108.9(2)
C14 O14 H14O 116(3)
C2 N1 C7a 108.9(2)
C2 N1 H1 119(3)
C7A N1 H1 132(3)
C9 N10 H10 112(2)
C11 N10 H10 122(2)
N1 C2 C3 109.9(2)
N1 C2 H2 120(2)
C3 C2 H2 131(2)
C2 C3 C3a 106.7(3)
C2 C3 C8 122.0(2)
C3 C3a C7a 106.3(2)
C4 C3a C7a 118.3(2)
N13 C4 C5 121.8(3)
C3a C4 C5 119.5(3)
C4 C5 C6 120.4(2)
C4 C5 H5 119(2)
C6 C5 H5 121(2)
N13 C12 H12A 112(2)
N13 C12 H12B 112(2)
C11 C12 H12A 109(2)
C11 C12 H12B 108(2)
O14 C14 C9 112.5(2)
O14 C14 H14A 110(2)
O14 C14 H14B 112(2)
C9 C14 H14A 114(3)
C5 C6 C7 121.7(3)
C5 C6 H6 113(2)
C7 C6 H6 125(2)
C6 C7 C7a 117.8(3)
C6 C7 H7 126(2)
C7a C7 H7 116(2)
N1 C7a C3a 108.2(2)
N1 C7a C7 129.6(3)
C3a C7a C7 122.1(2)
C3 C8 H8A 104(2)
C3 C8 H8B 113(2)
C9 C8 H8A 110(2)
C9 C8 H8B 105(3)
N10 C9 C14 110.0(2)
N10 C9 H9 108(3)
C8 C9 C14 107.9(3)
C8 C9 H9 113(2)
C14 C9 H9 107(3)
O11 C11 N10 121.0(2)
O11 C11 C12 117.2(3)
C9 C14 H14B 109(3)
N13 C15 H15A 112(2)
N13 C15 H15B 109(2)
N13 C15 H15C 112(2)

loop_
_geom_bond_atom_site_label_1
_geom_bond_atom_site_label_2
_geom_bond_distance
C3 C8 1.505(4)
C8 C9 1.544(4)
C9 N10 1.467(4)
N10 C11 1.315(3)
C11 C12 1.517(3)
C12 N13 1.472(5)
N13 C4 1.436(4)
C4 C3a 1.400(3)
C3a C3 1.441(3)
O11 C11 1.258(4)
O14 C14 1.428(4)
O14 H14O 0.84(3)
N1 C2 1.388(4)
N1 C7a 1.359(4)
N1 H1 0.94(4)
N10 H10 0.89(3)
N13 C15 1.460(4)
C2 C3 1.369(4)
C2 H2 1.00(3)
C3a C7a 1.426(4)
C4 C5 1.390(4)
C5 C6 1.415(6)
C5 H5 1.04(3)
C6 C7 1.366(4)
C6 H6 1.03(3)
C7 C7a 1.399(4)
C7 H7 1.02(4)
C8 H8A 1.07(3)
C8 H8B 1.06(5)
C9 C14 1.523(4)
C9 H9 0.98(3)
C12 H12A 1.05(3)
C12 H12B 1.02(4)
C14 H14A 1.05(4)
C14 H14B 1.05(3)
C15 H15A 1.15(3)
C15 H15B 1.00(4)
C15 H15C 1.04(4)
